data_7114701
loop_
_publ_author_name
'Pan, Long'
'Woodlock, E. Brice'
'Wang, Xiaotai'
'Lam, Kin-Chung'
'Rheingold, Arnold L.'

_publ_section_title
;
 Novel silver(i)--organic coordination polymers: conversion of extended
 structures in the solid state as driven by argentophilic interactions
;
_journal_issue 18
_journal_name_full 'Chemical Communications'
_journal_page_first 1762
_journal_paper_doi 10.1039/b104074j
_journal_year 2001
_chemical_formula_moiety 'C13 H14 Ag Cl N2 O4'
_chemical_formula_sum 'C13 H14 Ag Cl N2 O4'
_chemical_formula_weight 405.58
_chemical_name_systematic
;
poly[silver(I)-m-1,3-bis(4-pyridyl)propane] perchlorate
;
_space_group_IT_number 14
_symmetry_cell_setting monoclinic
_symmetry_space_group_name_Hall '-P 2yn'
_symmetry_space_group_name_H-M 'P 1 21/n 1'
_atom_sites_solution_hydrogens geom
_atom_sites_solution_primary direct
_atom_sites_solution_secondary difmap
_audit_creation_method SHELXL-97
_cell_angle_alpha 90.00
_cell_angle_beta 93.545(2)
_cell_angle_gamma 90.00
_cell_formula_units_Z 8
_cell_length_a 16.8826(2)
_cell_length_b 8.6694(2)
_cell_length_c 19.9505(2)
_cell_measurement_reflns_used 5877
_cell_measurement_temperature 173(2)
_cell_measurement_theta_max 25.0
_cell_measurement_theta_min 2.0
_cell_volume 2914.41(8)
_computing_cell_refinement 'Bruker SMART'
_computing_data_collection 'Bruker SMART'
_computing_data_reduction 'Bruker SHELXTL'
_computing_molecular_graphics 'Bruker SHELXTL'
_computing_publication_material 'Bruker SHELXTL'
_computing_structure_refinement 'SHELXL-97 (Sheldrick, 1997)'
_computing_structure_solution 'SHELXS-97 (Sheldrick, 1990)'
_diffrn_ambient_temperature 173(2)
_diffrn_measured_fraction_theta_full 0.908
_diffrn_measured_fraction_theta_max 0.908
_diffrn_measurement_device_type 'CCD area detector'
_diffrn_measurement_method 'phi and omega scans'
_diffrn_radiation_monochromator graphite
_diffrn_radiation_source 'fine-focus sealed tube'
_diffrn_radiation_type MoK\a
_diffrn_radiation_wavelength 0.71073
_diffrn_reflns_av_R_equivalents 0.0407
_diffrn_reflns_av_sigmaI/netI 0.0432
_diffrn_reflns_limit_h_max 19
_diffrn_reflns_limit_h_min -17
_diffrn_reflns_limit_k_max 9
_diffrn_reflns_limit_k_min -8
_diffrn_reflns_limit_l_max 22
_diffrn_reflns_limit_l_min -23
_diffrn_reflns_number 10329
_diffrn_reflns_theta_full 24.49
_diffrn_reflns_theta_max 24.49
_diffrn_reflns_theta_min 1.63
_diffrn_standards_decay_% <1%
_exptl_absorpt_coefficient_mu 1.583
_exptl_absorpt_correction_T_max 0.7972
_exptl_absorpt_correction_T_min 0.7425
_exptl_absorpt_correction_type empirical
_exptl_absorpt_process_details 'SADABS, Sheldrick, 98'
_exptl_crystal_colour Colorless
_exptl_crystal_density_diffrn 1.849
_exptl_crystal_density_method 'not measured'
_exptl_crystal_description Plate
_exptl_crystal_F_000 1616
_exptl_crystal_size_max 0.20
_exptl_crystal_size_mid 0.15
_exptl_crystal_size_min 0.15
_refine_diff_density_max 0.836
_refine_diff_density_min -0.868
_refine_diff_density_rms 0.112
_refine_ls_extinction_method none
_refine_ls_goodness_of_fit_ref 1.108
_refine_ls_hydrogen_treatment mixed
_refine_ls_matrix_type full
_refine_ls_number_parameters 379
_refine_ls_number_reflns 4396
_refine_ls_number_restraints 0
_refine_ls_restrained_S_all 1.108
_refine_ls_R_factor_all 0.0583
_refine_ls_R_factor_gt 0.0400
_refine_ls_shift/su_max 0.001
_refine_ls_shift/su_mean 0.000
_refine_ls_structure_factor_coef Fsqd
_refine_ls_weighting_details 'calc w=1/[\s^2^(Fo^2^)+(0.0126P)^2^+16.6362P] where P=(Fo^2^+2Fc^2^)/3'
_refine_ls_weighting_scheme calc
_refine_ls_wR_factor_gt 0.0775
_refine_ls_wR_factor_ref 0.0890
_reflns_number_gt 3568
_reflns_number_total 4396
_reflns_threshold_expression >2sigma(I)
_cod_data_source_file b104074j.txt
_cod_data_source_block wang01
_cod_depositor_comments
;
The following automatic conversions were performed:

'_symmetry_cell_setting' value 'Monoclinic' changed to 'monoclinic'
according to
/usr/data/users/saulius/automatic-downloads/retrospective/RSC/lib/dictionaries/cif_core.dic
dictionary named 'cif_core.dic' version 2.4.2 from
2011-04-26.

'_exptl_absorpt_correction_type' value 'Empirical'
changed to 'empirical' according to
/usr/data/users/saulius/automatic-downloads/retrospective/RSC/lib/dictionaries/cif_core.dic
dictionary named 'cif_core.dic' version 2.4.2 from 2011-04-26.

Automatic conversion script
Id: cif_fix_values 2281 2013-09-26 08:29:07Z andrius 
;
_cod_original_cell_volume 2914.38(7)
_cod_original_sg_symbol_H-M P2(1)/n
_cod_database_code 7114701

loop_
_symmetry_equiv_pos_as_xyz
'x, y, z'
'-x+1/2, y+1/2, -z+1/2'
'-x, -y, -z'
'x-1/2, -y-1/2, z-1/2'

loop_
_atom_site_label
_atom_site_type_symbol
_atom_site_fract_x
_atom_site_fract_y
_atom_site_fract_z
_atom_site_U_iso_or_equiv
_atom_site_adp_type
_atom_site_occupancy
_atom_site_symmetry_multiplicity
_atom_site_calc_flag
_atom_site_refinement_flags
Ag1 Ag 0.07272(3) 0.37965(6) 0.00698(2) 0.02523(14) Uani 1 1 d .
Ag2 Ag 0.53162(3) 0.25707(6) -0.01473(2) 0.02752(14) Uani 1 1 d .
Cl1A Cl 0.10968(9) 0.6120(2) -0.13617(7) 0.0327(4) Uani 1 1 d .
Cl2B Cl 0.66552(9) 0.82325(19) -0.09841(7) 0.0298(4) Uani 1 1 d .
O1A O 0.0789(5) 0.5785(16) -0.1996(3) 0.186(6) Uani 1 1 d .
O1B O 0.6046(2) 0.7826(6) -0.0546(2) 0.0378(12) Uani 1 1 d .
O2A O 0.0449(2) 0.6411(6) -0.0960(2) 0.0351(11) Uani 1 1 d .
O2B O 0.6541(4) 0.9807(6) -0.1184(3) 0.0692(18) Uani 1 1 d .
O3A O 0.1609(4) 0.7342(8) -0.1360(6) 0.154(5) Uani 1 1 d .
O3B O 0.7405(3) 0.8054(7) -0.0636(3) 0.0592(16) Uani 1 1 d .
O4A O 0.1536(3) 0.4819(6) -0.1118(3) 0.0600(16) Uani 1 1 d .
O4B O 0.6602(3) 0.7252(6) -0.1562(2) 0.0514(14) Uani 1 1 d .
N1A N 0.1435(3) 0.5211(6) 0.0754(2) 0.0223(11) Uani 1 1 d .
N1B N 0.4717(3) 0.4207(6) -0.0787(2) 0.0223(11) Uani 1 1 d .
N2A N 0.0115(3) 0.2088(6) -0.0540(2) 0.0208(11) Uani 1 1 d .
N2B N 0.5971(3) 0.0999(6) 0.0478(2) 0.0238(12) Uani 1 1 d .
C1A C 0.1220(3) 0.5475(7) 0.1380(3) 0.0244(14) Uani 1 1 d .
H1AB H 0.0703 0.5177 0.1493 0.029 Uiso 1 1 calc R
C1B C 0.5620(3) 0.0251(7) 0.0975(3) 0.0208(13) Uani 1 1 d .
H1BB H 0.5068 0.0392 0.1020 0.025 Uiso 1 1 calc R
C2A C 0.1718(3) 0.6161(7) 0.1863(3) 0.0227(13) Uani 1 1 d .
H2AB H 0.1541 0.6324 0.2301 0.027 Uiso 1 1 calc R
C2B C 0.6035(3) -0.0701(7) 0.1415(3) 0.0255(15) Uani 1 1 d .
H2BB H 0.5769 -0.1190 0.1763 0.031 Uiso 1 1 calc R
C3A C 0.2475(3) 0.6618(7) 0.1720(3) 0.0243(14) Uani 1 1 d .
C3B C 0.6832(3) -0.0964(7) 0.1362(3) 0.0190(13) Uani 1 1 d .
C4A C 0.2680(3) 0.6400(7) 0.1067(3) 0.0247(14) Uani 1 1 d .
H4AB H 0.3183 0.6737 0.0936 0.030 Uiso 1 1 calc R
C4B C 0.7188(3) -0.0201(8) 0.0847(3) 0.0256(14) Uani 1 1 d .
H4BB H 0.7739 -0.0336 0.0791 0.031 Uiso 1 1 calc R
C5A C 0.2157(3) 0.5693(7) 0.0604(3) 0.0246(14) Uani 1 1 d .
H5AA H 0.2315 0.5543 0.0160 0.030 Uiso 1 1 calc R
C5B C 0.6745(4) 0.0748(8) 0.0420(3) 0.0304(16) Uani 1 1 d .
H5BA H 0.6999 0.1248 0.0068 0.036 Uiso 1 1 calc R
C6A C 0.0441(3) 0.1530(7) -0.1091(3) 0.0242(14) Uani 1 1 d .
H6AA H 0.0930 0.1953 -0.1216 0.029 Uiso 1 1 calc R
C6B C 0.5077(3) 0.5018(7) -0.1253(3) 0.0253(14) Uani 1 1 d .
H6BA H 0.5636 0.4924 -0.1276 0.030 Uiso 1 1 calc R
C7A C 0.0095(3) 0.0372(8) -0.1478(3) 0.0287(15) Uani 1 1 d .
H7AA H 0.0349 0.0007 -0.1859 0.034 Uiso 1 1 calc R
C7B C 0.4665(3) 0.5987(7) -0.1703(3) 0.0251(14) Uani 1 1 d .
H7BA H 0.4939 0.6544 -0.2027 0.030 Uiso 1 1 calc R
C8A C -0.0621(3) -0.0268(7) -0.1319(3) 0.0223(13) Uani 1 1 d .
C8B C 0.3853(3) 0.6141(7) -0.1678(3) 0.0216(13) Uani 1 1 d .
C9A C -0.0962(3) 0.0327(7) -0.0762(3) 0.0243(14) Uani 1 1 d .
H9AA H -0.1462 -0.0049 -0.0639 0.029 Uiso 1 1 calc R
C9B C 0.3491(3) 0.5331(7) -0.1176(3) 0.0239(14) Uani 1 1 d .
H9BA H 0.2936 0.5429 -0.1130 0.029 Uiso 1 1 calc R
C10A C -0.0576(3) 0.1466(7) -0.0385(3) 0.0232(14) Uani 1 1 d .
H10B H -0.0813 0.1828 0.0006 0.028 Uiso 1 1 calc R
C10B C 0.3936(3) 0.4394(7) -0.0749(3) 0.0239(14) Uani 1 1 d .
H10A H 0.3678 0.3851 -0.0411 0.029 Uiso 1 1 calc R
C11A C -0.1014(3) -0.1526(7) -0.1740(3) 0.0225(14) Uani 1 1 d .
H11C H -0.1302 -0.2221 -0.1445 0.027 Uiso 1 1 calc R
H11D H -0.0600 -0.2141 -0.1947 0.027 Uiso 1 1 calc R
C11B C 0.3357(3) 0.7075(7) -0.2184(3) 0.0233(14) Uani 1 1 d .
H11A H 0.3711 0.7707 -0.2451 0.028 Uiso 1 1 calc R
H11B H 0.3012 0.7784 -0.1945 0.028 Uiso 1 1 calc R
C12A C -0.1598(3) -0.0910(7) -0.2295(3) 0.0234(14) Uani 1 1 d .
H12C H -0.2034 -0.0353 -0.2089 0.028 Uiso 1 1 calc R
H12D H -0.1321 -0.0170 -0.2577 0.028 Uiso 1 1 calc R
C12B C 0.2841(3) 0.6040(7) -0.2658(3) 0.0217(13) Uani 1 1 d .
H12A H 0.3188 0.5365 -0.2913 0.026 Uiso 1 1 calc R
H12B H 0.2507 0.5370 -0.2389 0.026 Uiso 1 1 calc R
C13A C -0.1946(3) -0.2215(7) -0.2735(3) 0.0259(14) Uani 1 1 d .
H13A H -0.1510 -0.2768 -0.2943 0.031 Uiso 1 1 calc R
H13B H -0.2219 -0.2959 -0.2452 0.031 Uiso 1 1 calc R
C13B C 0.2307(3) 0.6981(7) -0.3151(3) 0.0215(13) Uani 1 1 d .
H13E H 0.1941 0.7615 -0.2898 0.026 Uiso 1 1 calc R
H13F H 0.2639 0.7689 -0.3404 0.026 Uiso 1 1 calc R

loop_
_atom_site_aniso_label
_atom_site_aniso_U_11
_atom_site_aniso_U_22
_atom_site_aniso_U_33
_atom_site_aniso_U_23
_atom_site_aniso_U_13
_atom_site_aniso_U_12
Ag1 0.0280(2) 0.0246(3) 0.0225(2) -0.0043(2) -0.00410(17) -0.0052(2)
Ag2 0.0307(2) 0.0255(3) 0.0252(2) 0.0045(2) -0.00848(18) 0.0032(2)
Cl1A 0.0255(8) 0.0440(12) 0.0296(8) 0.0046(7) 0.0082(6) 0.0046(8)
Cl2B 0.0343(8) 0.0254(10) 0.0304(8) 0.0011(7) 0.0080(6) -0.0080(7)
O1A 0.101(6) 0.435(19) 0.023(3) -0.027(6) 0.004(3) 0.100(9)
O1B 0.029(2) 0.053(3) 0.033(2) 0.011(2) 0.0061(18) -0.005(2)
O2A 0.024(2) 0.046(3) 0.037(2) -0.008(2) 0.0123(18) 0.004(2)
O2B 0.131(5) 0.027(4) 0.052(3) 0.017(3) 0.025(3) -0.004(4)
O3A 0.064(4) 0.039(5) 0.369(14) 0.045(6) 0.103(7) 0.000(4)
O3B 0.027(3) 0.076(5) 0.074(4) -0.023(3) -0.003(2) -0.002(3)
O4A 0.038(3) 0.034(4) 0.111(5) 0.013(3) 0.020(3) 0.013(3)
O4B 0.076(4) 0.043(4) 0.037(3) -0.011(2) 0.013(2) -0.017(3)
N1A 0.021(2) 0.022(3) 0.023(2) -0.004(2) -0.0029(19) 0.002(2)
N1B 0.017(2) 0.023(3) 0.026(3) -0.002(2) -0.0045(19) 0.001(2)
N2A 0.019(2) 0.024(3) 0.019(2) 0.001(2) -0.0031(18) 0.000(2)
N2B 0.028(3) 0.022(3) 0.021(2) -0.002(2) -0.006(2) 0.002(2)
C1A 0.022(3) 0.023(4) 0.027(3) 0.002(3) -0.005(2) -0.002(3)
C1B 0.022(3) 0.019(4) 0.021(3) -0.003(2) -0.006(2) 0.000(3)
C2A 0.024(3) 0.019(4) 0.025(3) -0.002(3) 0.000(2) 0.001(3)
C2B 0.030(3) 0.028(4) 0.018(3) -0.002(3) -0.001(2) -0.003(3)
C3A 0.025(3) 0.013(4) 0.033(3) 0.004(3) -0.009(2) -0.003(3)
C3B 0.025(3) 0.012(4) 0.019(3) -0.006(2) -0.005(2) 0.000(3)
C4A 0.024(3) 0.017(4) 0.032(3) 0.004(3) -0.005(2) -0.002(3)
C4B 0.022(3) 0.035(4) 0.019(3) -0.001(3) -0.002(2) 0.007(3)
C5A 0.023(3) 0.030(4) 0.021(3) 0.002(3) -0.004(2) 0.004(3)
C5B 0.031(3) 0.036(5) 0.024(3) 0.003(3) -0.002(3) 0.003(3)
C6A 0.019(3) 0.028(4) 0.026(3) 0.001(3) 0.003(2) -0.005(3)
C6B 0.018(3) 0.028(4) 0.029(3) 0.003(3) -0.001(2) -0.002(3)
C7A 0.024(3) 0.033(4) 0.028(3) -0.004(3) 0.000(2) 0.001(3)
C7B 0.024(3) 0.032(4) 0.019(3) 0.004(3) -0.005(2) -0.007(3)
C8A 0.024(3) 0.014(4) 0.028(3) 0.002(2) -0.011(2) 0.005(3)
C8B 0.027(3) 0.015(4) 0.022(3) -0.005(2) -0.005(2) 0.000(3)
C9A 0.026(3) 0.019(4) 0.028(3) 0.001(3) 0.001(2) -0.002(3)
C9B 0.017(3) 0.025(4) 0.029(3) -0.004(3) -0.001(2) 0.000(3)
C10A 0.023(3) 0.027(4) 0.020(3) 0.000(3) 0.001(2) 0.003(3)
C10B 0.024(3) 0.022(4) 0.025(3) 0.002(3) 0.000(2) -0.005(3)
C11A 0.022(3) 0.021(4) 0.024(3) -0.005(3) -0.004(2) 0.001(3)
C11B 0.025(3) 0.024(4) 0.020(3) -0.001(3) -0.006(2) -0.001(3)
C12A 0.026(3) 0.021(4) 0.022(3) -0.002(3) -0.007(2) 0.004(3)
C12B 0.022(3) 0.022(4) 0.021(3) 0.001(3) -0.003(2) -0.001(3)
C13A 0.025(3) 0.019(4) 0.031(3) -0.004(3) -0.013(2) 0.001(3)
C13B 0.028(3) 0.014(4) 0.021(3) -0.004(2) -0.005(2) -0.004(3)

loop_
_atom_type_symbol
_atom_type_description
_atom_type_scat_dispersion_real
_atom_type_scat_dispersion_imag
_atom_type_scat_source
C C 0.0033 0.0016 'International Tables Vol C Tables 4.2.6.8 and 6.1.1.4'
H H 0.0000 0.0000 'International Tables Vol C Tables 4.2.6.8 and 6.1.1.4'
N N 0.0061 0.0033 'International Tables Vol C Tables 4.2.6.8 and 6.1.1.4'
O O 0.0106 0.0060 'International Tables Vol C Tables 4.2.6.8 and 6.1.1.4'
Cl Cl 0.1484 0.1585 'International Tables Vol C Tables 4.2.6.8 and 6.1.1.4'
Ag Ag -0.8971 1.1015 'International Tables Vol C Tables 4.2.6.8 and 6.1.1.4'

loop_
_geom_angle_atom_site_label_1
_geom_angle_atom_site_label_2
_geom_angle_atom_site_label_3
_geom_angle
_geom_angle_site_symmetry_1
_geom_angle_site_symmetry_3
_geom_angle_publ_flag
N2A Ag1 N1A 171.12(18) . . yes
N2A Ag1 Ag1 93.48(12) . 3_565 ?
N1A Ag1 Ag1 94.37(13) . 3_565 ?
N2B Ag2 N1B 176.91(18) . . yes
O3A Cl1A O1A 111.7(7) . . ?
O3A Cl1A O2A 111.8(4) . . ?
O1A Cl1A O2A 107.3(4) . . ?
O3A Cl1A O4A 107.3(4) . . ?
O1A Cl1A O4A 108.0(6) . . ?
O2A Cl1A O4A 110.7(3) . . ?
O3B Cl2B O4B 109.9(3) . . ?
O3B Cl2B O2B 110.0(4) . . ?
O4B Cl2B O2B 109.9(3) . . ?
O3B Cl2B O1B 109.1(3) . . ?
O4B Cl2B O1B 109.5(3) . . ?
O2B Cl2B O1B 108.4(3) . . ?
C5A N1A C1A 117.2(5) . . ?
C5A N1A Ag1 121.0(4) . . ?
C1A N1A Ag1 121.2(4) . . ?
C10B N1B C6B 117.8(5) . . ?
C10B N1B Ag2 118.9(4) . . ?
C6B N1B Ag2 123.2(4) . . ?
C10A N2A C6A 116.7(5) . . ?
C10A N2A Ag1 122.9(4) . . ?
C6A N2A Ag1 120.3(4) . . ?
C5B N2B C1B 117.5(5) . . ?
C5B N2B Ag2 122.1(4) . . ?
C1B N2B Ag2 120.3(4) . . ?
N1A C1A C2A 122.5(5) . . ?
N2B C1B C2B 122.0(5) . . ?
C1A C2A C3A 120.7(5) . . ?
C1B C2B C3B 121.1(6) . . ?
C4A C3A C2A 116.4(5) . . ?
C4A C3A C13A 122.4(5) . 4_666 ?
C2A C3A C13A 121.0(5) . 4_666 ?
C2B C3B C4B 116.6(5) . . ?
C2B C3B C13B 122.2(5) . 4_666 ?
C4B C3B C13B 121.1(5) . 4_666 ?
C3A C4A C5A 120.2(5) . . ?
C5B C4B C3B 120.0(5) . . ?
N1A C5A C4A 122.8(5) . . ?
N2B C5B C4B 122.8(6) . . ?
N2A C6A C7A 122.6(5) . . ?
N1B C6B C7B 122.4(5) . . ?
C6A C7A C8A 120.7(5) . . ?
C8B C7B C6B 119.8(5) . . ?
C9A C8A C7A 116.6(5) . . ?
C9A C8A C11A 121.8(5) . . ?
C7A C8A C11A 121.6(5) . . ?
C7B C8B C9B 117.1(5) . . ?
C7B C8B C11B 122.7(5) . . ?
C9B C8B C11B 120.1(5) . . ?
C10A C9A C8A 119.9(5) . . ?
C10B C9B C8B 119.8(5) . . ?
N2A C10A C9A 123.4(5) . . ?
N1B C10B C9B 122.9(5) . . ?
C8A C11A C12A 113.1(5) . . ?
C8B C11B C12B 111.7(5) . . ?
C13A C12A C11A 111.4(5) . . ?
C13B C12B C11B 112.0(5) . . ?
C3A C13A C12A 111.7(5) 4_565 . ?
C3B C13B C12B 111.8(5) 4_565 . ?

loop_
_geom_bond_atom_site_label_1
_geom_bond_atom_site_label_2
_geom_bond_distance
_geom_bond_site_symmetry_2
_geom_bond_publ_flag
Ag1 N2A 2.142(5) . yes
Ag1 N1A 2.144(5) . yes
Ag1 Ag1 3.2214(10) 3_565 yes
Ag2 N2B 2.114(5) . yes
Ag2 N1B 2.122(5) . yes
Cl1A O3A 1.367(7) . ?
Cl1A O1A 1.370(7) . ?
Cl1A O2A 1.418(4) . ?
Cl1A O4A 1.419(5) . ?
Cl2B O3B 1.415(5) . ?
Cl2B O4B 1.431(5) . ?
Cl2B O2B 1.432(5) . ?
Cl2B O1B 1.434(4) . ?
N1A C5A 1.340(7) . ?
N1A C1A 1.340(7) . ?
N1B C10B 1.335(7) . ?
N1B C6B 1.342(7) . ?
N2A C10A 1.340(7) . ?
N2A C6A 1.348(7) . ?
N2B C5B 1.336(7) . ?
N2B C1B 1.351(7) . ?
C1A C2A 1.375(8) . ?
C1B C2B 1.367(8) . ?
C2A C3A 1.384(8) . ?
C2B C3B 1.374(8) . ?
C3A C4A 1.380(8) . ?
C3A C13A 1.508(7) 4_666 ?
C3B C4B 1.389(8) . ?
C3B C13B 1.506(7) 4_666 ?
C4A C5A 1.382(8) . ?
C4B C5B 1.373(8) . ?
C6A C7A 1.376(8) . ?
C6B C7B 1.385(8) . ?
C7A C8A 1.384(8) . ?
C7B C8B 1.382(8) . ?
C8A C9A 1.383(8) . ?
C8A C11A 1.506(8) . ?
C8B C9B 1.396(8) . ?
C8B C11B 1.506(8) . ?
C9A C10A 1.381(8) . ?
C9B C10B 1.368(8) . ?
C11A C12A 1.532(7) . ?
C11B C12B 1.536(7) . ?
C12A C13A 1.527(8) . ?
C12B C13B 1.528(7) . ?
C13A C3A 1.508(7) 4_565 ?
C13B C3B 1.506(7) 4_565 ?
